data_4112927
loop_
_publ_author_name
'Michael Hill'
'Gerhard Erker'
'Gerald Kehr'
'Roland Fr\"ohlich'
'Olga Kataeva'

_publ_section_title
;
 Exploring CH-Activation Pathways in Bifunctional Zirconocene/Borane
 Systems
;
_journal_name_full 'Journal of the American Chemical Society'
_journal_page_first 11046
_journal_page_last 11057
_journal_paper_doi 10.1021/ja048447l
_journal_volume 126
_journal_year 2004
_chemical_formula_sum 'C40 H31 B F10 Si Zr'
_chemical_formula_weight 831.77
_chemical_name_systematic
; 
 ? 
;
_space_group_IT_number 2
_symmetry_cell_setting triclinic
_symmetry_space_group_name_Hall '-P 1'
_symmetry_space_group_name_H-M 'P -1'
_atom_sites_solution_hydrogens geom
_atom_sites_solution_primary direct
_atom_sites_solution_secondary difmap
_audit_creation_method SHELXL-97
_cell_angle_alpha 104.46(1)
_cell_angle_beta 96.15(1)
_cell_angle_gamma 109.47(1)
_cell_formula_units_Z 2
_cell_length_a 9.766(1)
_cell_length_b 10.662(1)
_cell_length_c 18.675(1)
_cell_measurement_temperature 198(2)
_cell_volume 1736.2(3)
_computing_cell_refinement 'Collect (Nonius B.V., 1998)'
_computing_data_collection 'Collect (Nonius B.V., 1998)'
_computing_data_reduction 'Denzo-SMN (Otwinowski & Minor, 1997)'
_computing_molecular_graphics 'SCHAKAL (Keller, 1997)'
_computing_publication_material 'SHELXL-97 (Sheldrick, 1997)'
_computing_structure_refinement 'SHELXL-97 (Sheldrick, 1997)'
_computing_structure_solution 'SHELXS-97 (Sheldrick, 1990)'
_diffrn_ambient_temperature 198(2)
_diffrn_measured_fraction_theta_full 0.973
_diffrn_measured_fraction_theta_max 0.973
_diffrn_measurement_device_type 'Nonius KappaCCD'
_diffrn_measurement_method '\w and \f scans'
_diffrn_radiation_monochromator graphite
_diffrn_radiation_source 'rotating anode Nonius FR591'
_diffrn_radiation_type MoK\a
_diffrn_radiation_wavelength 0.71073
_diffrn_reflns_av_R_equivalents 0.037
_diffrn_reflns_av_sigmaI/netI 0.0346
_diffrn_reflns_limit_h_max 12
_diffrn_reflns_limit_h_min -12
_diffrn_reflns_limit_k_max 13
_diffrn_reflns_limit_k_min -14
_diffrn_reflns_limit_l_max 24
_diffrn_reflns_limit_l_min -24
_diffrn_reflns_number 16169
_diffrn_reflns_theta_full 28.29
_diffrn_reflns_theta_max 28.29
_diffrn_reflns_theta_min 2.09
_exptl_absorpt_coefficient_mu 0.436
_exptl_absorpt_correction_T_max 0.9179
_exptl_absorpt_correction_T_min 0.8117
_exptl_absorpt_correction_type empirical
_exptl_absorpt_process_details 'SORTAV (Blessing, 1995 & 1997)'
_exptl_crystal_colour yellow
_exptl_crystal_density_diffrn 1.591
_exptl_crystal_description plate
_exptl_crystal_F_000 840
_exptl_crystal_size_max 0.50
_exptl_crystal_size_mid 0.50
_exptl_crystal_size_min 0.20
_refine_diff_density_max 0.742
_refine_diff_density_min -0.585
_refine_diff_density_rms 0.064
_refine_ls_extinction_method none
_refine_ls_goodness_of_fit_ref 1.061
_refine_ls_hydrogen_treatment mixed
_refine_ls_matrix_type full
_refine_ls_number_parameters 480
_refine_ls_number_reflns 8376
_refine_ls_number_restraints 0
_refine_ls_restrained_S_all 1.061
_refine_ls_R_factor_all 0.0437
_refine_ls_R_factor_gt 0.0351
_refine_ls_shift/su_max 0.001
_refine_ls_shift/su_mean 0.000
_refine_ls_structure_factor_coef Fsqd
_refine_ls_weighting_details 'calc w=1/[\s^2^(Fo^2^)+(0.0415P)^2^+1.0286P] where P=(Fo^2^+2Fc^2^)/3'
_refine_ls_weighting_scheme calc
_refine_ls_wR_factor_gt 0.0863
_refine_ls_wR_factor_ref 0.0908
_reflns_number_gt 7283
_reflns_number_total 8376
_reflns_threshold_expression >2sigma(I)
_cod_data_source_file ja048447lsi20040318_054905.cif
_cod_data_source_block erk2591
_cod_database_code 4112927

loop_
_symmetry_equiv_pos_as_xyz
'x, y, z'
'-x, -y, -z'

loop_
_atom_site_label
_atom_site_type_symbol
_atom_site_fract_x
_atom_site_fract_y
_atom_site_fract_z
_atom_site_U_iso_or_equiv
_atom_site_adp_type
_atom_site_occupancy
_atom_site_symmetry_multiplicity
_atom_site_calc_flag
_atom_site_refinement_flags
Zr Zr 0.015203(19) 0.334385(18) 0.192383(10) 0.02143(6) Uani 1 1 d .
Si Si 0.30064(6) 0.44521(6) 0.11382(3) 0.02817(12) Uani 1 1 d .
B B 0.0313(2) 0.0127(2) 0.23785(12) 0.0236(4) Uani 1 1 d .
C1 C 0.1877(2) 0.27015(19) 0.12092(11) 0.0231(4) Uani 1 1 d .
C2 C 0.19819(19) 0.22864(19) 0.18769(10) 0.0223(4) Uani 1 1 d .
H2 H 0.2815 0.2712 0.2288 0.027 Uiso 1 1 calc R
C3 C 0.06597(19) 0.11395(19) 0.18432(10) 0.0207(3) Uani 1 1 d .
C4 C -0.02902(19) 0.08666(19) 0.11470(10) 0.0216(3) Uani 1 1 d .
C5 C 0.0423(2) 0.1824(2) 0.07697(10) 0.0238(4) Uani 1 1 d .
H5 H 0.0002 0.1874 0.0300 0.029 Uiso 1 1 calc R
C6 C -0.1776(2) -0.0310(2) 0.08595(11) 0.0260(4) Uani 1 1 d .
H6A H -0.1702 -0.1057 0.0445 0.031 Uiso 1 1 calc R
H6B H -0.2506 0.0032 0.0651 0.031 Uiso 1 1 calc R
C7 C -0.2321(2) -0.0913(2) 0.14815(12) 0.0277(4) Uani 1 1 d .
H7A H -0.3232 -0.1762 0.1257 0.033 Uiso 1 1 calc R
H7B H -0.2576 -0.0223 0.1848 0.033 Uiso 1 1 calc R
C8 C -0.1142(2) -0.1283(2) 0.18950(12) 0.0276(4) Uani 1 1 d .
H8A H -0.0823 -0.1909 0.1522 0.033 Uiso 1 1 calc R
H8B H -0.1578 -0.1791 0.2244 0.033 Uiso 1 1 calc R
C9 C 0.1978(2) 0.5374(2) 0.17176(12) 0.0306(4) Uani 1 1 d .
C10 C 0.2155(2) 0.5628(2) 0.25159(12) 0.0340(5) Uani 1 1 d .
H10 H 0.2982 0.5644 0.2842 0.041 Uiso 1 1 calc R
C11 C 0.0897(3) 0.5853(2) 0.27429(15) 0.0409(5) Uani 1 1 d .
H11 H 0.0741 0.6057 0.3246 0.049 Uiso 1 1 calc R
C12 C -0.0074(3) 0.5720(2) 0.20981(16) 0.0422(6) Uani 1 1 d .
H12 H -0.1006 0.5822 0.2086 0.051 Uiso 1 1 calc R
C13 C 0.0566(2) 0.5409(2) 0.14707(14) 0.0362(5) Uani 1 1 d .
H13 H 0.0125 0.5248 0.0961 0.043 Uiso 1 1 calc R
C14 C -0.2095(2) 0.2705(2) 0.12483(12) 0.0303(4) Uani 1 1 d .
C15 C -0.2917(2) 0.2378(2) 0.05246(13) 0.0334(5) Uani 1 1 d .
H15 H -0.2417 0.2561 0.0131 0.040 Uiso 1 1 calc R
C16 C -0.4453(2) 0.1791(2) 0.03713(14) 0.0371(5) Uani 1 1 d .
H16 H -0.4996 0.1583 -0.0125 0.045 Uiso 1 1 calc R
C17 C -0.5205(2) 0.1503(2) 0.09337(14) 0.0382(5) Uani 1 1 d .
H17 H -0.6258 0.1081 0.0820 0.046 Uiso 1 1 calc R
C18 C -0.4430(2) 0.1827(2) 0.16565(14) 0.0379(5) Uani 1 1 d .
H18 H -0.4937 0.1642 0.2048 0.046 Uiso 1 1 calc R
C19 C -0.2883(2) 0.2433(2) 0.18033(13) 0.0347(5) Uani 1 1 d .
H19 H -0.2347 0.2668 0.2304 0.042 Uiso 1 1 calc R
C20 C 0.4980(2) 0.5102(2) 0.16124(15) 0.0415(5) Uani 1 1 d .
H20A H 0.5479 0.4555 0.1321 0.062 Uiso 1 1 calc R
H20B H 0.5047 0.5008 0.2122 0.062 Uiso 1 1 calc R
H20C H 0.5461 0.6087 0.1645 0.062 Uiso 1 1 calc R
C21 C 0.2736(3) 0.4474(3) 0.01435(14) 0.0475(6) Uani 1 1 d .
H21A H 0.3224 0.5430 0.0128 0.071 Uiso 1 1 calc R
H21B H 0.1672 0.4140 -0.0071 0.071 Uiso 1 1 calc R
H21C H 0.3170 0.3865 -0.0151 0.071 Uiso 1 1 calc R
C22 C -0.0158(2) 0.0772(2) 0.31795(11) 0.0276(4) Uani 1 1 d .
C23 C -0.0289(2) 0.2032(2) 0.34492(11) 0.0298(4) Uani 1 1 d .
F23 F 0.01423(14) 0.30557(13) 0.30769(6) 0.0337(3) Uani 1 1 d .
C24 C -0.0777(3) 0.2503(3) 0.40933(13) 0.0414(5) Uani 1 1 d .
F24 F -0.0825(2) 0.37821(19) 0.42940(9) 0.0617(4) Uani 1 1 d .
C25 C -0.1192(3) 0.1630(3) 0.45237(13) 0.0475(6) Uani 1 1 d .
F25 F -0.1654(2) 0.2034(2) 0.51615(9) 0.0740(5) Uani 1 1 d .
C26 C -0.1111(3) 0.0338(3) 0.42972(13) 0.0441(6) Uani 1 1 d .
F26 F -0.15001(18) -0.05269(19) 0.47161(9) 0.0620(5) Uani 1 1 d .
C27 C -0.0594(2) -0.0052(3) 0.36535(13) 0.0365(5) Uani 1 1 d .
F27 F -0.04629(17) -0.13080(15) 0.35002(8) 0.0487(4) Uani 1 1 d .
C28 C 0.1821(2) -0.02438(19) 0.25423(11) 0.0240(4) Uani 1 1 d .
C29 C 0.2748(2) 0.0075(2) 0.32316(12) 0.0300(4) Uani 1 1 d .
F29 F 0.24917(15) 0.07786(15) 0.38807(7) 0.0412(3) Uani 1 1 d .
C30 C 0.3988(2) -0.0271(2) 0.33220(13) 0.0357(5) Uani 1 1 d .
F30 F 0.48261(17) 0.00742(19) 0.40152(8) 0.0561(4) Uani 1 1 d .
C31 C 0.4371(2) -0.0968(2) 0.27039(14) 0.0351(5) Uani 1 1 d .
F31 F 0.55606(15) -0.13239(18) 0.27806(9) 0.0526(4) Uani 1 1 d .
C32 C 0.3521(2) -0.1288(2) 0.20004(12) 0.0301(4) Uani 1 1 d .
F32 F 0.38892(14) -0.19468(14) 0.13841(8) 0.0402(3) Uani 1 1 d .
C33 C 0.2294(2) -0.0922(2) 0.19372(11) 0.0262(4) Uani 1 1 d .
F33 F 0.15495(14) -0.12491(14) 0.12192(7) 0.0353(3) Uani 1 1 d .
C34 C 0.5746(4) 0.5473(4) 0.38406(18) 0.0665(9) Uani 1 1 d .
C35 C 0.5489(4) 0.6674(4) 0.40891(19) 0.0696(9) Uani 1 1 d .
H35 H 0.6184 0.7527 0.4066 0.083 Uiso 1 1 calc R
C36 C 0.4219(4) 0.6679(4) 0.43781(19) 0.0711(9) Uani 1 1 d .
H36 H 0.4056 0.7524 0.4549 0.085 Uiso 1 1 calc R
C37 C 0.3216(4) 0.5442(4) 0.44090(16) 0.0622(8) Uani 1 1 d .
H37 H 0.2351 0.5414 0.4604 0.075 Uiso 1 1 calc R
C38 C 0.3497(4) 0.4245(4) 0.41506(18) 0.0664(9) Uani 1 1 d .
H38 H 0.2808 0.3384 0.4167 0.080 Uiso 1 1 calc R
C39 C 0.4724(4) 0.4254(4) 0.38741(18) 0.0658(9) Uani 1 1 d .
H39 H 0.4878 0.3405 0.3701 0.079 Uiso 1 1 calc R
C40 C 0.7125(5) 0.5467(6) 0.3565(3) 0.1072(16) Uani 1 1 d .
H40A H 0.6957 0.4523 0.3249 0.161 Uiso 1 1 calc R
H40B H 0.7942 0.5755 0.3999 0.161 Uiso 1 1 calc R
H40C H 0.7380 0.6117 0.3267 0.161 Uiso 1 1 calc R

loop_
_atom_site_aniso_label
_atom_site_aniso_U_11
_atom_site_aniso_U_22
_atom_site_aniso_U_33
_atom_site_aniso_U_23
_atom_site_aniso_U_13
_atom_site_aniso_U_12
Zr 0.02351(10) 0.01929(9) 0.02257(10) 0.00702(7) 0.00599(6) 0.00851(7)
Si 0.0307(3) 0.0236(3) 0.0323(3) 0.0140(2) 0.0112(2) 0.0072(2)
B 0.0257(10) 0.0228(10) 0.0249(10) 0.0102(8) 0.0080(8) 0.0094(8)
C1 0.0257(9) 0.0205(9) 0.0258(9) 0.0089(7) 0.0094(7) 0.0095(7)
C2 0.0220(8) 0.0214(9) 0.0240(9) 0.0083(7) 0.0052(7) 0.0077(7)
C3 0.0225(8) 0.0189(8) 0.0229(9) 0.0071(7) 0.0071(6) 0.0093(7)
C4 0.0246(9) 0.0201(9) 0.0209(8) 0.0057(7) 0.0062(7) 0.0095(7)
C5 0.0281(9) 0.0241(9) 0.0210(9) 0.0079(7) 0.0069(7) 0.0107(7)
C6 0.0265(9) 0.0216(9) 0.0254(9) 0.0048(7) 0.0024(7) 0.0060(7)
C7 0.0229(9) 0.0236(9) 0.0347(10) 0.0097(8) 0.0074(7) 0.0054(7)
C8 0.0266(9) 0.0227(9) 0.0336(10) 0.0128(8) 0.0078(8) 0.0058(7)
C9 0.0335(10) 0.0186(9) 0.0391(11) 0.0111(8) 0.0084(8) 0.0070(8)
C10 0.0365(11) 0.0221(10) 0.0345(11) 0.0032(8) 0.0042(8) 0.0047(8)
C11 0.0489(13) 0.0226(10) 0.0463(13) 0.0029(9) 0.0190(11) 0.0099(9)
C12 0.0437(13) 0.0228(10) 0.0674(17) 0.0157(11) 0.0183(11) 0.0179(9)
C13 0.0390(11) 0.0255(10) 0.0486(13) 0.0202(10) 0.0071(9) 0.0119(9)
C14 0.0292(10) 0.0218(9) 0.0419(12) 0.0096(9) 0.0076(8) 0.0120(8)
C15 0.0316(10) 0.0338(11) 0.0369(11) 0.0114(9) 0.0055(8) 0.0149(9)
C16 0.0320(11) 0.0341(12) 0.0421(12) 0.0076(10) -0.0015(9) 0.0141(9)
C17 0.0279(10) 0.0310(11) 0.0539(14) 0.0104(10) 0.0068(9) 0.0110(8)
C18 0.0380(12) 0.0344(12) 0.0486(13) 0.0178(10) 0.0179(10) 0.0159(9)
C19 0.0342(11) 0.0346(11) 0.0377(12) 0.0116(9) 0.0033(9) 0.0166(9)
C20 0.0293(11) 0.0313(12) 0.0613(16) 0.0172(11) 0.0119(10) 0.0052(9)
C21 0.0694(17) 0.0404(14) 0.0386(13) 0.0230(11) 0.0186(12) 0.0177(12)
C22 0.0271(9) 0.0348(11) 0.0233(9) 0.0125(8) 0.0072(7) 0.0113(8)
C23 0.0320(10) 0.0384(12) 0.0226(9) 0.0123(8) 0.0074(7) 0.0149(9)
F23 0.0517(7) 0.0315(6) 0.0229(6) 0.0090(5) 0.0092(5) 0.0210(6)
C24 0.0474(13) 0.0552(15) 0.0280(11) 0.0096(10) 0.0125(9) 0.0281(11)
F24 0.0923(12) 0.0678(11) 0.0423(8) 0.0093(8) 0.0275(8) 0.0529(10)
C25 0.0464(14) 0.0711(19) 0.0290(11) 0.0154(12) 0.0190(10) 0.0236(13)
F25 0.0898(13) 0.1085(16) 0.0403(9) 0.0251(10) 0.0425(9) 0.0470(12)
C26 0.0389(12) 0.0616(17) 0.0307(11) 0.0248(11) 0.0126(9) 0.0080(11)
F26 0.0622(10) 0.0801(12) 0.0429(8) 0.0387(8) 0.0210(7) 0.0079(8)
C27 0.0355(11) 0.0413(13) 0.0342(11) 0.0190(10) 0.0111(9) 0.0097(9)
F27 0.0667(9) 0.0410(8) 0.0470(8) 0.0291(7) 0.0194(7) 0.0170(7)
C28 0.0268(9) 0.0204(9) 0.0270(9) 0.0113(7) 0.0073(7) 0.0081(7)
C29 0.0342(10) 0.0284(10) 0.0287(10) 0.0097(8) 0.0065(8) 0.0125(8)
F29 0.0476(7) 0.0501(8) 0.0258(6) 0.0037(6) 0.0028(5) 0.0253(6)
C30 0.0334(11) 0.0391(12) 0.0341(11) 0.0139(10) -0.0007(8) 0.0133(9)
F30 0.0516(9) 0.0764(11) 0.0401(8) 0.0124(8) -0.0082(6) 0.0330(8)
C31 0.0297(10) 0.0362(12) 0.0476(13) 0.0202(10) 0.0100(9) 0.0167(9)
F31 0.0397(8) 0.0724(11) 0.0641(10) 0.0292(8) 0.0132(7) 0.0368(7)
C32 0.0325(10) 0.0269(10) 0.0363(11) 0.0138(9) 0.0148(8) 0.0124(8)
F32 0.0418(7) 0.0442(8) 0.0450(8) 0.0156(6) 0.0223(6) 0.0235(6)
C33 0.0277(9) 0.0237(9) 0.0280(10) 0.0113(8) 0.0063(7) 0.0081(7)
F33 0.0392(7) 0.0449(8) 0.0254(6) 0.0104(5) 0.0079(5) 0.0200(6)
C34 0.0607(19) 0.084(3) 0.0516(17) 0.0177(17) -0.0033(14) 0.0298(18)
C35 0.0582(18) 0.062(2) 0.067(2) 0.0231(17) -0.0092(15) 0.0002(15)
C36 0.082(2) 0.059(2) 0.0577(19) -0.0001(15) -0.0096(16) 0.0286(18)
C37 0.0584(17) 0.077(2) 0.0432(15) 0.0127(15) 0.0049(13) 0.0213(16)
C38 0.066(2) 0.063(2) 0.0550(18) 0.0176(15) -0.0096(15) 0.0112(16)
C39 0.071(2) 0.060(2) 0.0526(17) 0.0056(15) -0.0130(15) 0.0243(16)
C40 0.081(3) 0.161(5) 0.096(3) 0.045(3) 0.020(2) 0.060(3)

loop_
_atom_type_symbol
_atom_type_description
_atom_type_scat_dispersion_real
_atom_type_scat_dispersion_imag
_atom_type_scat_source
C C 0.0033 0.0016 'International Tables Vol C Tables 4.2.6.8 and 6.1.1.4'
H H 0.0000 0.0000 'International Tables Vol C Tables 4.2.6.8 and 6.1.1.4'
B B 0.0013 0.0007 'International Tables Vol C Tables 4.2.6.8 and 6.1.1.4'
F F 0.0171 0.0103 'International Tables Vol C Tables 4.2.6.8 and 6.1.1.4'
Si Si 0.0817 0.0704 'International Tables Vol C Tables 4.2.6.8 and 6.1.1.4'
Zr Zr -2.9673 0.5597 'International Tables Vol C Tables 4.2.6.8 and 6.1.1.4'

loop_
_geom_angle_atom_site_label_1
_geom_angle_atom_site_label_2
_geom_angle_atom_site_label_3
_geom_angle
C14 Zr F23 113.03(7)
C14 Zr C2 132.91(7)
F23 Zr C2 84.63(5)
C14 Zr C1 114.25(7)
F23 Zr C1 118.85(5)
C2 Zr C1 34.37(6)
C14 Zr C10 132.46(8)
F23 Zr C10 88.46(6)
C2 Zr C10 88.93(7)
C1 Zr C10 86.99(7)
C14 Zr C9 113.44(7)
F23 Zr C9 122.06(6)
C2 Zr C9 88.14(7)
C1 Zr C9 68.18(7)
C10 Zr C9 33.88(7)
C14 Zr C5 81.82(7)
F23 Zr C5 129.14(5)
C2 Zr C5 55.69(6)
C1 Zr C5 34.11(6)
C10 Zr C5 117.71(7)
C9 Zr C5 90.00(7)
C14 Zr C13 81.69(7)
F23 Zr C13 132.92(7)
C2 Zr C13 118.75(7)
C1 Zr C13 90.41(7)
C10 Zr C13 54.89(8)
C9 Zr C13 33.55(7)
C5 Zr C13 96.18(7)
C14 Zr C3 107.09(7)
F23 Zr C3 73.96(5)
C2 Zr C3 33.65(6)
C1 Zr C3 56.74(6)
C10 Zr C3 119.75(7)
C9 Zr C3 121.06(6)
C5 Zr C3 55.29(6)
C13 Zr C3 146.95(7)
C14 Zr C11 107.33(8)
F23 Zr C11 79.29(7)
C2 Zr C11 119.02(7)
C1 Zr C11 119.18(7)
C10 Zr C11 32.92(7)
C9 Zr C11 55.19(7)
C5 Zr C11 145.04(7)
C13 Zr C11 53.75(8)
C3 Zr C11 142.51(7)
C14 Zr C4 79.00(7)
F23 Zr C4 99.60(5)
C2 Zr C4 54.53(6)
C1 Zr C4 55.70(6)
C10 Zr C4 141.07(7)
C9 Zr C4 121.53(7)
C5 Zr C4 32.97(6)
C13 Zr C4 127.43(7)
C3 Zr C4 32.45(6)
C11 Zr C4 173.54(7)
C14 Zr C12 79.24(8)
F23 Zr C12 103.82(7)
C2 Zr C12 140.99(7)
C1 Zr C12 121.09(7)
C10 Zr C12 53.99(8)
C9 Zr C12 54.82(7)
C5 Zr C12 126.99(8)
C13 Zr C12 32.35(8)
C3 Zr C12 173.67(7)
C11 Zr C12 31.80(8)
C4 Zr C12 152.79(7)
C20 Si C21 113.49(12)
C20 Si C1 113.52(10)
C21 Si C1 110.89(10)
C20 Si C9 110.80(11)
C21 Si C9 112.83(11)
C1 Si C9 93.81(9)
C3 B C8 106.73(15)
C3 B C22 115.31(16)
C8 B C22 105.56(15)
C3 B C28 106.17(15)
C8 B C28 111.56(16)
C22 B C28 111.51(15)
C2 C1 C5 105.13(15)
C2 C1 Si 124.70(14)
C5 C1 Si 125.34(14)
C2 C1 Zr 72.17(10)
C5 C1 Zr 73.92(10)
Si C1 Zr 99.41(8)
C1 C2 C3 110.83(16)
C1 C2 Zr 73.46(10)
C3 C2 Zr 77.89(10)
C4 C3 C2 105.53(16)
C4 C3 B 123.25(16)
C2 C3 B 130.50(16)
C4 C3 Zr 74.17(10)
C2 C3 Zr 68.46(10)
B C3 Zr 129.50(12)
C3 C4 C5 109.25(16)
C3 C4 C6 123.66(16)
C5 C4 C6 127.02(16)
C3 C4 Zr 73.39(10)
C5 C4 Zr 70.00(10)
C6 C4 Zr 125.30(12)
C4 C5 C1 109.18(16)
C4 C5 Zr 77.03(11)
C1 C5 Zr 71.97(10)
C4 C6 C7 111.82(15)
C6 C7 C8 111.45(16)
C7 C8 B 111.37(16)
C13 C9 C10 105.63(19)
C13 C9 Si 126.96(17)
C10 C9 Si 122.65(16)
C13 C9 Zr 74.29(12)
C10 C9 Zr 73.00(12)
Si C9 Zr 98.52(8)
C11 C10 C9 108.8(2)
C11 C10 Zr 77.03(12)
C9 C10 Zr 73.11(11)
C12 C11 C10 108.0(2)
C12 C11 Zr 74.93(13)
C10 C11 Zr 70.06(12)
C11 C12 C13 108.1(2)
C11 C12 Zr 73.27(13)
C13 C12 Zr 70.63(12)
C12 C13 C9 109.4(2)
C12 C13 Zr 77.02(13)
C9 C13 Zr 72.15(12)
C19 C14 C15 117.11(19)
C19 C14 Zr 97.82(14)
C15 C14 Zr 144.62(16)
C16 C15 C14 120.9(2)
C17 C16 C15 120.6(2)
C18 C17 C16 120.1(2)
C17 C18 C19 118.6(2)
C14 C19 C18 122.7(2)
C14 C19 Zr 52.31(11)
C18 C19 Zr 172.23(18)
C23 C22 C27 110.77(19)
C23 C22 B 128.94(17)
C27 C22 B 120.14(19)
C22 C23 C24 127.7(2)
C22 C23 F23 120.73(17)
C24 C23 F23 111.6(2)
C23 F23 Zr 142.82(11)
F24 C24 C25 121.1(2)
F24 C24 C23 121.0(2)
C25 C24 C23 118.0(2)
F25 C25 C24 120.8(3)
F25 C25 C26 120.4(2)
C24 C25 C26 118.8(2)
F26 C26 C25 119.6(2)
F26 C26 C27 120.4(3)
C25 C26 C27 120.0(2)
F27 C27 C26 115.8(2)
F27 C27 C22 119.3(2)
C26 C27 C22 124.8(2)
C29 C28 C33 112.65(18)
C29 C28 B 127.79(18)
C33 C28 B 119.53(16)
F29 C29 C30 114.65(18)
F29 C29 C28 120.95(18)
C30 C29 C28 124.4(2)
F30 C30 C31 119.5(2)
F30 C30 C29 120.5(2)
C31 C30 C29 119.97(19)
F31 C31 C30 120.9(2)
F31 C31 C32 120.4(2)
C30 C31 C32 118.71(19)
F32 C32 C31 119.91(19)
F32 C32 C33 120.79(19)
C31 C32 C33 119.3(2)
F33 C33 C32 114.88(18)
F33 C33 C28 120.17(17)
C32 C33 C28 124.93(18)
C35 C34 C39 118.2(3)
C35 C34 C40 121.9(4)
C39 C34 C40 119.8(4)
C34 C35 C36 121.5(3)
C37 C36 C35 119.0(3)
C36 C37 C38 118.3(3)
C39 C38 C37 122.1(3)
C38 C39 C34 120.9(3)

loop_
_geom_bond_atom_site_label_1
_geom_bond_atom_site_label_2
_geom_bond_distance
Zr C14 2.203(2)
Zr F23 2.2504(12)
Zr C2 2.4083(18)
Zr C1 2.4252(18)
Zr C10 2.449(2)
Zr C9 2.450(2)
Zr C5 2.4507(19)
Zr C13 2.478(2)
Zr C3 2.5314(18)
Zr C11 2.539(2)
Zr C4 2.5415(18)
Zr C12 2.560(2)
Si C20 1.849(2)
Si C21 1.855(2)
Si C1 1.8710(19)
Si C9 1.872(2)
B C3 1.627(3)
B C8 1.649(3)
B C22 1.663(3)
B C28 1.665(3)
C1 C2 1.428(3)
C1 C5 1.430(3)
C2 C3 1.435(2)
C3 C4 1.417(2)
C4 C5 1.419(3)
C4 C6 1.500(2)
C6 C7 1.524(3)
C7 C8 1.530(3)
C9 C13 1.423(3)
C9 C10 1.428(3)
C10 C11 1.416(3)
C11 C12 1.397(4)
C12 C13 1.405(3)
C14 C19 1.387(3)
C14 C15 1.392(3)
C15 C16 1.385(3)
C16 C17 1.383(3)
C17 C18 1.374(3)
C18 C19 1.396(3)
C22 C23 1.366(3)
C22 C27 1.399(3)
C23 C24 1.381(3)
C23 F23 1.410(2)
C24 F24 1.340(3)
C24 C25 1.367(4)
C25 F25 1.340(3)
C25 C26 1.368(4)
C26 F26 1.341(3)
C26 C27 1.376(3)
C27 F27 1.350(3)
C28 C29 1.385(3)
C28 C33 1.392(3)
C29 F29 1.353(2)
C29 C30 1.384(3)
C30 F30 1.348(2)
C30 C31 1.369(3)
C31 F31 1.341(2)
C31 C32 1.373(3)
C32 F32 1.342(2)
C32 C33 1.381(3)
C33 F33 1.355(2)
C34 C35 1.364(5)
C34 C39 1.371(5)
C34 C40 1.493(5)
C35 C36 1.406(5)
C36 C37 1.375(5)
C37 C38 1.375(5)
C38 C39 1.352(5)

loop_
_geom_torsion_atom_site_label_1
_geom_torsion_atom_site_label_2
_geom_torsion_atom_site_label_3
_geom_torsion_atom_site_label_4
_geom_torsion
C20 Si C1 C2 42.3(2)
C21 Si C1 C2 171.49(17)
C9 Si C1 C2 -72.31(17)
C20 Si C1 C5 -166.00(17)
C21 Si C1 C5 -36.8(2)
C9 Si C1 C5 79.35(17)
C20 Si C1 Zr 117.10(10)
C21 Si C1 Zr -113.75(11)
C9 Si C1 Zr 2.45(9)
C14 Zr C1 C2 -131.61(11)
F23 Zr C1 C2 5.94(12)
C10 Zr C1 C2 92.52(11)
C9 Zr C1 C2 121.55(12)
C5 Zr C1 C2 -112.22(15)
C13 Zr C1 C2 147.33(11)
C3 Zr C1 C2 -36.45(10)
C11 Zr C1 C2 99.65(12)
C4 Zr C1 C2 -75.71(11)
C12 Zr C1 C2 136.53(11)
C14 Zr C1 C5 -19.40(13)
F23 Zr C1 C5 118.16(11)
C2 Zr C1 C5 112.22(15)
C10 Zr C1 C5 -155.26(12)
C9 Zr C1 C5 -126.24(12)
C13 Zr C1 C5 -100.46(12)
C3 Zr C1 C5 75.77(11)
C11 Zr C1 C5 -148.13(12)
C4 Zr C1 C5 36.50(10)
C12 Zr C1 C5 -111.26(12)
C14 Zr C1 Si 104.83(9)
F23 Zr C1 Si -117.62(7)
C2 Zr C1 Si -123.56(14)
C10 Zr C1 Si -31.04(9)
C9 Zr C1 Si -2.01(7)
C5 Zr C1 Si 124.22(14)
C13 Zr C1 Si 23.76(9)
C3 Zr C1 Si -160.01(11)
C11 Zr C1 Si -23.91(11)
C4 Zr C1 Si 160.73(11)
C12 Zr C1 Si 12.97(12)
C5 C1 C2 C3 2.5(2)
Si C1 C2 C3 158.89(14)
Zr C1 C2 C3 69.69(13)
C5 C1 C2 Zr -67.15(12)
Si C1 C2 Zr 89.20(13)
C14 Zr C2 C1 68.55(14)
F23 Zr C2 C1 -174.78(11)
C10 Zr C2 C1 -86.22(11)
C9 Zr C2 C1 -52.33(11)
C5 Zr C2 C1 38.94(10)
C13 Zr C2 C1 -38.01(13)
C3 Zr C2 C1 116.30(15)
C11 Zr C2 C1 -100.17(12)
C4 Zr C2 C1 79.40(11)
C12 Zr C2 C1 -69.40(16)
C14 Zr C2 C3 -47.76(15)
F23 Zr C2 C3 68.92(10)
C1 Zr C2 C3 -116.30(15)
C10 Zr C2 C3 157.48(11)
C9 Zr C2 C3 -168.63(11)
C5 Zr C2 C3 -77.36(11)
C13 Zr C2 C3 -154.31(11)
C11 Zr C2 C3 143.52(11)
C4 Zr C2 C3 -36.91(10)
C12 Zr C2 C3 174.30(12)
C1 C2 C3 C4 -1.3(2)
Zr C2 C3 C4 65.54(12)
C1 C2 C3 B 168.95(18)
Zr C2 C3 B -124.20(19)
C1 C2 C3 Zr -66.85(13)
C8 B C3 C4 7.8(2)
C22 B C3 C4 -109.1(2)
C28 B C3 C4 126.93(18)
C8 B C3 C2 -160.95(18)
C22 B C3 C2 82.2(2)
C28 B C3 C2 -41.8(3)
C8 B C3 Zr 104.56(16)
C22 B C3 Zr -12.3(2)
C28 B C3 Zr -136.32(13)
C14 Zr C3 C4 31.16(12)
F23 Zr C3 C4 140.88(11)
C2 Zr C3 C4 -114.28(15)
C1 Zr C3 C4 -77.03(11)
C10 Zr C3 C4 -140.45(11)
C9 Zr C3 C4 -100.98(11)
C5 Zr C3 C4 -35.63(10)
C13 Zr C3 C4 -70.10(16)
C11 Zr C3 C4 -172.94(12)
C12 Zr C3 C4 -148.9(6)
C14 Zr C3 C2 145.44(11)
F23 Zr C3 C2 -104.84(11)
C1 Zr C3 C2 37.25(10)
C10 Zr C3 C2 -26.17(13)
C9 Zr C3 C2 13.29(13)
C5 Zr C3 C2 78.64(11)
C13 Zr C3 C2 44.18(17)
C11 Zr C3 C2 -58.66(16)
C4 Zr C3 C2 114.28(15)
C12 Zr C3 C2 -34.6(7)
C14 Zr C3 B -89.15(16)
F23 Zr C3 B 20.57(14)
C2 Zr C3 B 125.4(2)
C1 Zr C3 B 162.66(18)
C10 Zr C3 B 99.24(16)
C9 Zr C3 B 138.71(15)
C5 Zr C3 B -155.95(18)
C13 Zr C3 B 169.59(15)
C11 Zr C3 B 66.75(19)
C4 Zr C3 B -120.31(19)
C12 Zr C3 B 90.8(7)
C2 C3 C4 C5 -0.5(2)
B C3 C4 C5 -171.63(16)
Zr C3 C4 C5 61.17(13)
C2 C3 C4 C6 176.63(17)
B C3 C4 C6 5.5(3)
Zr C3 C4 C6 -121.72(17)
C2 C3 C4 Zr -61.65(12)
B C3 C4 Zr 127.20(17)
C14 Zr C4 C3 -149.74(12)
F23 Zr C4 C3 -37.95(11)
C2 Zr C4 C3 38.33(10)
C1 Zr C4 C3 80.53(11)
C10 Zr C4 C3 61.62(15)
C9 Zr C4 C3 99.39(11)
C5 Zr C4 C3 118.34(15)
C13 Zr C4 C3 139.78(11)
C11 Zr C4 C3 41.7(7)
C12 Zr C4 C3 172.84(14)
C14 Zr C4 C5 91.92(12)
F23 Zr C4 C5 -156.29(10)
C2 Zr C4 C5 -80.01(11)
C1 Zr C4 C5 -37.81(10)
C10 Zr C4 C5 -56.72(15)
C9 Zr C4 C5 -18.95(13)
C13 Zr C4 C5 21.44(14)
C3 Zr C4 C5 -118.34(15)
C11 Zr C4 C5 -76.7(6)
C12 Zr C4 C5 54.49(19)
C14 Zr C4 C6 -29.91(15)
F23 Zr C4 C6 81.88(15)
C2 Zr C4 C6 158.16(18)
C1 Zr C4 C6 -159.64(17)
C10 Zr C4 C6 -178.55(14)
C9 Zr C4 C6 -140.78(14)
C5 Zr C4 C6 -121.8(2)
C13 Zr C4 C6 -100.39(16)
C3 Zr C4 C6 119.8(2)
C11 Zr C4 C6 161.5(6)
C12 Zr C4 C6 -67.3(2)
C3 C4 C5 C1 2.1(2)
C6 C4 C5 C1 -174.90(17)
Zr C4 C5 C1 65.39(13)
C3 C4 C5 Zr -63.30(13)
C6 C4 C5 Zr 119.71(18)
C2 C1 C5 C4 -2.8(2)
Si C1 C5 C4 -158.95(14)
Zr C1 C5 C4 -68.71(13)
C2 C1 C5 Zr 65.92(12)
Si C1 C5 Zr -90.24(14)
C14 Zr C5 C4 -82.37(11)
F23 Zr C5 C4 30.74(13)
C2 Zr C5 C4 76.19(11)
C1 Zr C5 C4 115.44(16)
C10 Zr C5 C4 143.60(11)
C9 Zr C5 C4 163.93(11)
C13 Zr C5 C4 -163.03(11)
C3 Zr C5 C4 35.06(10)
C11 Zr C5 C4 168.98(13)
C12 Zr C5 C4 -152.23(11)
C14 Zr C5 C1 162.19(12)
F23 Zr C5 C1 -84.70(12)
C2 Zr C5 C1 -39.25(10)
C10 Zr C5 C1 28.16(13)
C9 Zr C5 C1 48.49(11)
C13 Zr C5 C1 81.54(12)
C3 Zr C5 C1 -80.38(11)
C11 Zr C5 C1 53.54(17)
C4 Zr C5 C1 -115.44(16)
C12 Zr C5 C1 92.33(13)
C3 C4 C6 C7 15.6(3)
C5 C4 C6 C7 -167.79(18)
Zr C4 C6 C7 -77.27(19)
C4 C6 C7 C8 -51.5(2)
C6 C7 C8 B 66.9(2)
C3 B C8 C7 -42.0(2)
C22 B C8 C7 81.19(19)
C28 B C8 C7 -157.54(16)
C20 Si C9 C13 163.92(18)
C21 Si C9 C13 35.4(2)
C1 Si C9 C13 -79.13(19)
C20 Si C9 C10 -44.1(2)
C21 Si C9 C10 -172.64(17)
C1 Si C9 C10 72.80(18)
C20 Si C9 Zr -119.37(10)
C21 Si C9 Zr 112.14(11)
C1 Si C9 Zr -2.42(9)
C14 Zr C9 C13 20.14(16)
F23 Zr C9 C13 -120.63(13)
C2 Zr C9 C13 156.89(14)
C1 Zr C9 C13 128.12(15)
C10 Zr C9 C13 -112.24(19)
C5 Zr C9 C13 101.23(14)
C3 Zr C9 C13 149.57(13)
C11 Zr C9 C13 -75.25(15)
C4 Zr C9 C13 111.41(14)
C12 Zr C9 C13 -36.17(14)
C14 Zr C9 C10 132.39(13)
F23 Zr C9 C10 -8.38(15)
C2 Zr C9 C10 -90.86(13)
C1 Zr C9 C10 -119.63(14)
C5 Zr C9 C10 -146.53(13)
C13 Zr C9 C10 112.24(19)
C3 Zr C9 C10 -98.19(13)
C11 Zr C9 C10 37.00(13)
C4 Zr C9 C10 -136.35(12)
C12 Zr C9 C10 76.08(14)
C14 Zr C9 Si -105.97(9)
F23 Zr C9 Si 113.26(8)
C2 Zr C9 Si 30.78(9)
C1 Zr C9 Si 2.01(7)
C10 Zr C9 Si 121.64(16)
C5 Zr C9 Si -24.88(9)
C13 Zr C9 Si -126.11(17)
C3 Zr C9 Si 23.46(11)
C11 Zr C9 Si 158.64(13)
C4 Zr C9 Si -14.70(11)
C12 Zr C9 Si -162.28(13)
C13 C9 C10 C11 -1.7(2)
Si C9 C10 C11 -158.75(16)
Zr C9 C10 C11 -69.43(15)
C13 C9 C10 Zr 67.70(14)
Si C9 C10 Zr -89.32(14)
C14 Zr C10 C11 47.88(18)
F23 Zr C10 C11 -72.51(14)
C2 Zr C10 C11 -157.16(15)
C1 Zr C10 C11 168.50(15)
C9 Zr C10 C11 114.6(2)
C5 Zr C10 C11 153.13(14)
C13 Zr C10 C11 75.88(15)
C3 Zr C10 C11 -143.01(14)
C4 Zr C10 C11 -175.95(13)
C12 Zr C10 C11 35.85(15)
C14 Zr C10 C9 -66.71(16)
F23 Zr C10 C9 172.90(13)
C2 Zr C10 C9 88.25(13)
C1 Zr C10 C9 53.91(13)
C5 Zr C10 C9 38.54(15)
C13 Zr C10 C9 -38.71(13)
C3 Zr C10 C9 102.40(13)
C11 Zr C10 C9 -114.6(2)
C4 Zr C10 C9 69.46(17)
C12 Zr C10 C9 -78.75(14)
C9 C10 C11 C12 1.0(2)
Zr C10 C11 C12 -65.87(16)
C9 C10 C11 Zr 66.83(14)
C14 Zr C11 C12 -29.03(16)
F23 Zr C11 C12 -140.01(15)
C2 Zr C11 C12 142.34(13)
C1 Zr C11 C12 102.81(15)
C10 Zr C11 C12 116.0(2)
C9 Zr C11 C12 77.87(15)
C5 Zr C11 C12 71.70(19)
C13 Zr C11 C12 36.35(14)
C3 Zr C11 C12 175.10(12)
C4 Zr C11 C12 139.2(6)
C14 Zr C11 C10 -145.03(14)
F23 Zr C11 C10 104.00(14)
C2 Zr C11 C10 26.34(17)
C1 Zr C11 C10 -13.18(17)
C9 Zr C11 C10 -38.13(13)
C5 Zr C11 C10 -44.3(2)
C13 Zr C11 C10 -79.64(15)
C3 Zr C11 C10 59.11(19)
C4 Zr C11 C10 23.2(7)
C12 Zr C11 C10 -116.0(2)
C10 C11 C12 C13 0.2(3)
Zr C11 C12 C13 -62.45(15)
C10 C11 C12 Zr 62.68(15)
C14 Zr C12 C11 151.86(16)
F23 Zr C12 C11 40.56(15)
C2 Zr C12 C11 -58.09(19)
C1 Zr C12 C11 -96.20(15)
C10 Zr C12 C11 -37.14(14)
C9 Zr C12 C11 -79.13(15)
C5 Zr C12 C11 -137.07(14)
C13 Zr C12 C11 -116.7(2)
C3 Zr C12 C11 -28.1(7)
C4 Zr C12 C11 -170.75(14)
C14 Zr C12 C13 -91.44(15)
F23 Zr C12 C13 157.26(13)
C2 Zr C12 C13 58.60(19)
C1 Zr C12 C13 20.49(17)
C10 Zr C12 C13 79.55(15)
C9 Zr C12 C13 37.57(13)
C5 Zr C12 C13 -20.37(17)
C3 Zr C12 C13 88.6(7)
C11 Zr C12 C13 116.7(2)
C4 Zr C12 C13 -54.1(2)
C11 C12 C13 C9 -1.3(2)
Zr C12 C13 C9 -65.50(15)
C11 C12 C13 Zr 64.16(16)
C10 C9 C13 C12 1.9(2)
Si C9 C13 C12 157.59(16)
Zr C9 C13 C12 68.68(15)
C10 C9 C13 Zr -66.80(14)
Si C9 C13 Zr 88.91(16)
C14 Zr C13 C12 82.99(15)
F23 Zr C13 C12 -30.84(17)
C2 Zr C13 C12 -142.21(13)
C1 Zr C13 C12 -162.55(14)
C10 Zr C13 C12 -76.52(15)
C9 Zr C13 C12 -115.6(2)
C5 Zr C13 C12 163.76(14)
C3 Zr C13 C12 -168.34(13)
C11 Zr C13 C12 -35.72(14)
C4 Zr C13 C12 152.22(13)
C14 Zr C13 C9 -161.38(14)
F23 Zr C13 C9 84.79(15)
C2 Zr C13 C9 -26.58(16)
C1 Zr C13 C9 -46.92(14)
C10 Zr C13 C9 39.11(13)
C5 Zr C13 C9 -80.61(14)
C3 Zr C13 C9 -52.71(19)
C11 Zr C13 C9 79.91(14)
C4 Zr C13 C9 -92.15(14)
C12 Zr C13 C9 115.6(2)
F23 Zr C14 C19 6.05(15)
C2 Zr C14 C19 110.90(14)
C1 Zr C14 C19 146.08(13)
C10 Zr C14 C19 -104.40(15)
C9 Zr C14 C19 -138.33(13)
C5 Zr C14 C19 135.24(14)
C13 Zr C14 C19 -127.24(15)
C3 Zr C14 C19 85.48(14)
C11 Zr C14 C19 -79.43(15)
C4 Zr C14 C19 101.91(14)
C12 Zr C14 C19 -94.52(15)
F23 Zr C14 C15 -165.0(3)
C2 Zr C14 C15 -60.1(3)
C1 Zr C14 C15 -25.0(3)
C10 Zr C14 C15 84.6(3)
C9 Zr C14 C15 50.6(3)
C5 Zr C14 C15 -35.8(3)
C13 Zr C14 C15 61.7(3)
C3 Zr C14 C15 -85.6(3)
C11 Zr C14 C15 109.5(3)
C4 Zr C14 C15 -69.1(3)
C12 Zr C14 C15 94.4(3)
C19 C14 C15 C16 -0.8(3)
Zr C14 C15 C16 169.25(19)
C14 C15 C16 C17 -0.6(3)
C15 C16 C17 C18 1.4(4)
C16 C17 C18 C19 -0.6(3)
C15 C14 C19 C18 1.5(3)
Zr C14 C19 C18 -172.67(19)
C15 C14 C19 Zr 174.2(2)
C17 C18 C19 C14 -0.8(4)
C17 C18 C19 Zr -49.1(14)
F23 Zr C19 C14 -174.39(14)
C2 Zr C19 C14 -99.34(15)
C1 Zr C19 C14 -48.41(17)
C10 Zr C19 C14 103.92(15)
C9 Zr C19 C14 57.00(17)
C5 Zr C19 C14 -45.69(15)
C13 Zr C19 C14 53.11(15)
C3 Zr C19 C14 -102.52(14)
C11 Zr C19 C14 107.74(15)
C4 Zr C19 C14 -74.26(14)
C12 Zr C19 C14 80.72(15)
C14 Zr C19 C18 52.5(12)
F23 Zr C19 C18 -121.9(13)
C2 Zr C19 C18 -46.8(13)
C1 Zr C19 C18 4.1(13)
C10 Zr C19 C18 156.4(12)
C9 Zr C19 C18 109.5(13)
C5 Zr C19 C18 6.8(13)
C13 Zr C19 C18 105.6(13)
C3 Zr C19 C18 -50.0(13)
C11 Zr C19 C18 160.3(13)
C4 Zr C19 C18 -21.7(13)
C12 Zr C19 C18 133.2(13)
C3 B C22 C23 -0.2(3)
C8 B C22 C23 -117.7(2)
C28 B C22 C23 121.0(2)
C3 B C22 C27 174.89(17)
C8 B C22 C27 57.4(2)
C28 B C22 C27 -63.9(2)
C27 C22 C23 C24 -0.1(3)
B C22 C23 C24 175.4(2)
C27 C22 C23 F23 177.63(17)
B C22 C23 F23 -6.9(3)
C22 C23 F23 Zr 37.8(3)
C24 C23 F23 Zr -144.18(17)
C14 Zr F23 C23 64.4(2)
C2 Zr F23 C23 -70.24(19)
C1 Zr F23 C23 -73.6(2)
C10 Zr F23 C23 -159.31(19)
C9 Zr F23 C23 -154.65(18)
C5 Zr F23 C23 -34.0(2)
C13 Zr F23 C23 164.85(18)
C3 Zr F23 C23 -37.69(19)
C11 Zr F23 C23 168.9(2)
C4 Zr F23 C23 -17.61(19)
C12 Zr F23 C23 148.44(19)
C22 C23 C24 F24 179.0(2)
F23 C23 C24 F24 1.1(3)
C22 C23 C24 C25 -0.3(4)
F23 C23 C24 C25 -178.2(2)
F24 C24 C25 F25 -0.3(4)
C23 C24 C25 F25 179.0(2)
F24 C24 C25 C26 -179.5(2)
C23 C24 C25 C26 -0.2(4)
F25 C25 C26 F26 0.2(4)
C24 C25 C26 F26 179.3(2)
F25 C25 C26 C27 -178.1(2)
C24 C25 C26 C27 1.1(4)
F26 C26 C27 F27 -2.4(3)
C25 C26 C27 F27 175.9(2)
F26 C26 C27 C22 -179.9(2)
C25 C26 C27 C22 -1.6(4)
C23 C22 C27 F27 -176.39(18)
B C22 C27 F27 7.7(3)
C23 C22 C27 C26 1.0(3)
B C22 C27 C26 -174.9(2)
C3 B C28 C29 118.1(2)
C8 B C28 C29 -126.0(2)
C22 B C28 C29 -8.3(3)
C3 B C28 C33 -60.0(2)
C8 B C28 C33 55.9(2)
C22 B C28 C33 173.64(17)
C33 C28 C29 F29 177.73(18)
B C28 C29 F29 -0.5(3)
C33 C28 C29 C30 -1.8(3)
B C28 C29 C30 -180.0(2)
F29 C29 C30 F30 0.8(3)
C28 C29 C30 F30 -179.6(2)
F29 C29 C30 C31 -179.1(2)
C28 C29 C30 C31 0.4(3)
F30 C30 C31 F31 0.7(3)
C29 C30 C31 F31 -179.4(2)
F30 C30 C31 C32 -178.8(2)
C29 C30 C31 C32 1.1(3)
F31 C31 C32 F32 -0.8(3)
C30 C31 C32 F32 178.7(2)
F31 C31 C32 C33 179.38(19)
C30 C31 C32 C33 -1.1(3)
F32 C32 C33 F33 -1.5(3)
C31 C32 C33 F33 178.32(18)
F32 C32 C33 C28 179.72(18)
C31 C32 C33 C28 -0.4(3)
C29 C28 C33 F33 -176.87(17)
B C28 C33 F33 1.5(3)
C29 C28 C33 C32 1.8(3)
B C28 C33 C32 -179.82(18)
C39 C34 C35 C36 0.4(5)
C40 C34 C35 C36 -177.2(3)
C34 C35 C36 C37 -0.1(5)
C35 C36 C37 C38 -0.3(5)
C36 C37 C38 C39 0.4(5)
C37 C38 C39 C34 0.0(5)
C35 C34 C39 C38 -0.4(5)
C40 C34 C39 C38 177.2(3)
